data_7009708
loop_
_publ_author_name
'Kimblin, Clare'
'Bridgewater, Brian M.'
'Churchill, David G.'
'Parkin, Gerard'

_publ_section_title
;
 Synthesis and molecular structures of a pair of
 tris(imidazolyl)phosphine cobalt--perchlorate complexes,
 {[PimPri2]Co(OClO3)}[ClO4] and {[PimPri2]Co(OH2)(HOMe)(OClO3)}[ClO4]
;
_journal_issue 13
_journal_name_full 'Journal of the Chemical Society, Dalton Transactions'
_journal_page_first 2191
_journal_paper_doi 10.1039/b002894k
_journal_year 2000
_chemical_formula_sum 'C29 H47 Cl8 Co N6 O8 P'
_chemical_formula_weight 981.23
_chemical_name_systematic
; 
 ? 
;
_space_group_IT_number 14
_symmetry_space_group_name_Hall '-P 2ybc'
_symmetry_space_group_name_H-M 'P 1 21/c 1'
_atom_sites_solution_hydrogens geom
_atom_sites_solution_primary direct
_atom_sites_solution_secondary difmap
_audit_creation_method SHELXL-97
_cell_angle_alpha 90.00
_cell_angle_beta 100.1540(10)
_cell_angle_gamma 90.00
_cell_formula_units_Z 4
_cell_length_a 15.3832(11)
_cell_length_b 16.8991(12)
_cell_length_c 17.8228(11)
_cell_measurement_temperature 238(2)
_cell_volume 4560.7(5)
_computing_structure_refinement 'SHELXL-97 (Sheldrick, 1997)'
_computing_structure_solution 'SHELXS-97 (Sheldrick, 1990)'
_diffrn_ambient_temperature 238(2)
_diffrn_measured_fraction_theta_full 0.896
_diffrn_measured_fraction_theta_max 0.896
_diffrn_radiation_monochromator graphite
_diffrn_radiation_source 'fine-focus sealed tube'
_diffrn_radiation_type MoK\a
_diffrn_radiation_wavelength 0.71073
_diffrn_reflns_av_R_equivalents 0.0325
_diffrn_reflns_av_sigmaI/netI 0.0421
_diffrn_reflns_limit_h_max 20
_diffrn_reflns_limit_h_min -19
_diffrn_reflns_limit_k_max 22
_diffrn_reflns_limit_k_min -22
_diffrn_reflns_limit_l_max 23
_diffrn_reflns_limit_l_min -20
_diffrn_reflns_number 31912
_diffrn_reflns_theta_full 28.28
_diffrn_reflns_theta_max 28.28
_diffrn_reflns_theta_min 1.67
_exptl_absorpt_coefficient_mu 0.928
_exptl_absorpt_correction_T_max 0.9129
_exptl_absorpt_correction_T_min 0.7681
_exptl_crystal_density_diffrn 1.429
_exptl_crystal_density_method 'not measured'
_exptl_crystal_F_000 2020
_exptl_crystal_size_max 0.30
_exptl_crystal_size_mid 0.10
_exptl_crystal_size_min 0.10
_refine_diff_density_max 0.709
_refine_diff_density_min -0.473
_refine_diff_density_rms 0.073
_refine_ls_extinction_method none
_refine_ls_goodness_of_fit_ref 1.057
_refine_ls_hydrogen_treatment mixed
_refine_ls_matrix_type full
_refine_ls_number_parameters 490
_refine_ls_number_reflns 10147
_refine_ls_number_restraints 0
_refine_ls_restrained_S_all 1.057
_refine_ls_R_factor_all 0.1049
_refine_ls_R_factor_gt 0.0624
_refine_ls_shift/su_max 0.003
_refine_ls_shift/su_mean 0.001
_refine_ls_structure_factor_coef Fsqd
_refine_ls_weighting_details 'calc w=1/[\s^2^(Fo^2^)+(0.1135P)^2^+1.5503P] where P=(Fo^2^+2Fc^2^)/3'
_refine_ls_weighting_scheme calc
_refine_ls_wR_factor_gt 0.1819
_refine_ls_wR_factor_ref 0.2086
_reflns_number_gt 6201
_reflns_number_total 10147
_reflns_threshold_expression >2sigma(I)
_cod_data_source_file b002894k.txt
_cod_data_source_block cobs10
_cod_database_code 7009708

loop_
_symmetry_equiv_pos_as_xyz
'x, y, z'
'-x, y+1/2, -z+1/2'
'-x, -y, -z'
'x, -y-1/2, z-1/2'

loop_
_atom_site_label
_atom_site_type_symbol
_atom_site_fract_x
_atom_site_fract_y
_atom_site_fract_z
_atom_site_U_iso_or_equiv
_atom_site_adp_type
_atom_site_occupancy
_atom_site_symmetry_multiplicity
_atom_site_calc_flag
_atom_site_refinement_flags
_atom_site_disorder_assembly
_atom_site_disorder_group
Co Co 0.12016(3) 0.16088(3) 0.15856(3) 0.04290(17) Uani 1 1 d . . .
N11 N 0.3878(2) 0.1811(2) 0.1806(2) 0.0599(9) Uani 1 1 d . . .
N12 N 0.2447(2) 0.20362(19) 0.17058(16) 0.0478(7) Uani 1 1 d . . .
N21 N 0.1979(2) 0.02183(19) -0.00577(15) 0.0475(7) Uani 1 1 d . . .
N22 N 0.12734(19) 0.10369(17) 0.05948(15) 0.0417(7) Uani 1 1 d . . .
N31 N 0.2374(2) -0.03284(19) 0.26982(17) 0.0495(8) Uani 1 1 d . . .
N32 N 0.1486(2) 0.06651(17) 0.22838(15) 0.0425(7) Uani 1 1 d . . .
C11 C 0.3060(3) 0.1483(2) 0.1654(2) 0.0494(9) Uani 1 1 d . . .
C12 C 0.3765(3) 0.2597(3) 0.1947(3) 0.0669(12) Uani 1 1 d . . .
H12A H 0.4219 0.2973 0.2066 0.080 Uiso 1 1 calc R . .
C13 C 0.2886(3) 0.2741(2) 0.1888(2) 0.0552(10) Uani 1 1 d . . .
C14 C 0.4730(3) 0.1387(4) 0.1804(4) 0.0916(17) Uani 1 1 d . . .
H14A H 0.4538 0.0876 0.1558 0.110 Uiso 1 1 calc R . .
C15 C 0.5146(6) 0.1158(7) 0.2548(5) 0.188(5) Uani 1 1 d . . .
H15A H 0.4719 0.0897 0.2805 0.282 Uiso 1 1 calc R . .
H15B H 0.5375 0.1623 0.2835 0.282 Uiso 1 1 calc R . .
H15C H 0.5627 0.0797 0.2512 0.282 Uiso 1 1 calc R . .
C16 C 0.5220(6) 0.1755(6) 0.1264(7) 0.181(5) Uani 1 1 d . . .
H16A H 0.4893 0.1692 0.0750 0.272 Uiso 1 1 calc R . .
H16B H 0.5793 0.1502 0.1303 0.272 Uiso 1 1 calc R . .
H16C H 0.5301 0.2313 0.1380 0.272 Uiso 1 1 calc R . .
C17 C 0.2409(3) 0.3500(3) 0.1969(3) 0.0665(12) Uani 1 1 d . . .
H17A H 0.2040 0.3432 0.2366 0.080 Uiso 1 1 calc R . .
C18 C 0.1812(4) 0.3724(3) 0.1220(4) 0.0917(17) Uani 1 1 d . . .
H18A H 0.1366 0.3318 0.1084 0.138 Uiso 1 1 calc R . .
H18B H 0.2164 0.3769 0.0821 0.138 Uiso 1 1 calc R . .
H18C H 0.1528 0.4227 0.1280 0.138 Uiso 1 1 calc R . .
C19 C 0.3074(4) 0.4176(3) 0.2212(4) 0.1001(19) Uani 1 1 d . . .
H19A H 0.3450 0.4039 0.2690 0.150 Uiso 1 1 calc R . .
H19B H 0.2756 0.4660 0.2277 0.150 Uiso 1 1 calc R . .
H19C H 0.3434 0.4254 0.1823 0.150 Uiso 1 1 calc R . .
C21 C 0.1984(2) 0.0562(2) 0.06216(18) 0.0445(8) Uani 1 1 d . . .
C22 C 0.1228(3) 0.0482(2) -0.0544(2) 0.0537(10) Uani 1 1 d . . .
H22A H 0.1050 0.0343 -0.1058 0.064 Uiso 1 1 calc R . .
C23 C 0.0799(2) 0.0983(2) -0.01330(19) 0.0457(8) Uani 1 1 d . . .
C24 C 0.2666(3) -0.0307(3) -0.0272(2) 0.0585(10) Uani 1 1 d . . .
H24A H 0.2999 -0.0525 0.0210 0.070 Uiso 1 1 calc R . .
C25 C 0.3315(5) 0.0162(4) -0.0627(5) 0.132(3) Uani 1 1 d . . .
H25A H 0.3825 -0.0164 -0.0663 0.197 Uiso 1 1 calc R . .
H25B H 0.3501 0.0623 -0.0315 0.197 Uiso 1 1 calc R . .
H25C H 0.3038 0.0331 -0.1133 0.197 Uiso 1 1 calc R . .
C26 C 0.2262(4) -0.0995(4) -0.0726(5) 0.121(3) Uani 1 1 d . . .
H26A H 0.2724 -0.1348 -0.0830 0.181 Uiso 1 1 calc R . .
H26B H 0.1921 -0.0809 -0.1203 0.181 Uiso 1 1 calc R . .
H26C H 0.1877 -0.1277 -0.0441 0.181 Uiso 1 1 calc R . .
C27 C -0.0018(3) 0.1472(2) -0.0395(2) 0.0526(10) Uani 1 1 d . . .
H27A H -0.0367 0.1475 0.0022 0.063 Uiso 1 1 calc R . .
C28 C -0.0593(3) 0.1117(3) -0.1097(3) 0.0762(14) Uani 1 1 d . . .
H28A H -0.1124 0.1433 -0.1235 0.114 Uiso 1 1 calc R . .
H28B H -0.0753 0.0580 -0.0988 0.114 Uiso 1 1 calc R . .
H28C H -0.0268 0.1114 -0.1517 0.114 Uiso 1 1 calc R . .
C29 C 0.0232(3) 0.2321(3) -0.0534(3) 0.0730(13) Uani 1 1 d . . .
H29A H 0.0541 0.2549 -0.0062 0.110 Uiso 1 1 calc R . .
H29B H -0.0299 0.2625 -0.0715 0.110 Uiso 1 1 calc R . .
H29C H 0.0612 0.2332 -0.0914 0.110 Uiso 1 1 calc R . .
C31 C 0.2188(2) 0.0243(2) 0.21686(18) 0.0426(8) Uani 1 1 d . . .
C32 C 0.1760(3) -0.0271(2) 0.3169(2) 0.0538(10) Uani 1 1 d . . .
H32A H 0.1728 -0.0596 0.3592 0.065 Uiso 1 1 calc R . .
C33 C 0.1206(3) 0.0340(2) 0.29173(19) 0.0463(8) Uani 1 1 d . . .
C34 C 0.3107(3) -0.0906(3) 0.2784(2) 0.0587(10) Uani 1 1 d . . .
H34A H 0.3382 -0.0869 0.2323 0.070 Uiso 1 1 calc R . .
C35 C 0.3802(4) -0.0693(4) 0.3459(4) 0.104(2) Uani 1 1 d . . .
H35A H 0.3991 -0.0151 0.3408 0.155 Uiso 1 1 calc R . .
H35B H 0.4304 -0.1045 0.3481 0.155 Uiso 1 1 calc R . .
H35C H 0.3559 -0.0746 0.3923 0.155 Uiso 1 1 calc R . .
C36 C 0.2763(4) -0.1731(3) 0.2820(4) 0.0938(18) Uani 1 1 d . . .
H36A H 0.2278 -0.1816 0.2399 0.141 Uiso 1 1 calc R . .
H36B H 0.2555 -0.1806 0.3299 0.141 Uiso 1 1 calc R . .
H36C H 0.3231 -0.2107 0.2786 0.141 Uiso 1 1 calc R . .
C37 C 0.0412(3) 0.0636(3) 0.3208(2) 0.0553(10) Uani 1 1 d . . .
H37A H 0.0421 0.1222 0.3200 0.066 Uiso 1 1 calc R . .
C38 C -0.0432(3) 0.0352(3) 0.2682(3) 0.0765(14) Uani 1 1 d . . .
H38A H -0.0434 0.0542 0.2168 0.115 Uiso 1 1 calc R . .
H38B H -0.0945 0.0556 0.2866 0.115 Uiso 1 1 calc R . .
H38C H -0.0449 -0.0222 0.2681 0.115 Uiso 1 1 calc R . .
C39 C 0.0416(4) 0.0365(3) 0.4029(3) 0.0826(15) Uani 1 1 d . . .
H39A H 0.0932 0.0578 0.4359 0.124 Uiso 1 1 calc R . .
H39B H 0.0433 -0.0208 0.4051 0.124 Uiso 1 1 calc R . .
H39C H -0.0113 0.0553 0.4197 0.124 Uiso 1 1 calc R . .
P P 0.28644(6) 0.04368(6) 0.14425(5) 0.0448(2) Uani 1 1 d . . .
Cl1 Cl -0.01533(9) 0.25644(7) 0.19881(7) 0.0710(3) Uani 1 1 d . . .
O11 O -0.0015(2) 0.2066(2) 0.13621(19) 0.0829(10) Uani 1 1 d . . .
O12 O -0.0354(3) 0.3337(2) 0.1712(3) 0.1200(16) Uani 1 1 d . . .
O13 O -0.0835(3) 0.2256(2) 0.2350(2) 0.0975(12) Uani 1 1 d . . .
O14 O 0.0681(3) 0.2539(2) 0.2505(2) 0.0930(11) Uani 1 1 d . . .
Cl2 Cl 0.44686(11) -0.15782(11) 0.11572(10) 0.0987(5) Uani 1 1 d . . .
O21 O 0.4822(8) -0.2276(8) 0.1135(8) 0.346(8) Uani 1 1 d . . .
O22 O 0.4666(5) -0.1032(7) 0.0672(6) 0.277(6) Uani 1 1 d . . .
O23 O 0.4713(4) -0.1329(6) 0.1924(4) 0.206(4) Uani 1 1 d . . .
O24 O 0.3530(3) -0.1627(3) 0.1048(3) 0.1168(15) Uani 1 1 d . . .
C1 C -0.2722(5) 0.1609(4) 0.4326(3) 0.0953(18) Uani 1 1 d . . .
H1A H -0.3173 0.2033 0.4260 0.114 Uiso 1 1 calc R . .
Cl11 Cl -0.3226(2) 0.07141(16) 0.44759(14) 0.1733(11) Uani 1 1 d . . .
Cl12 Cl -0.19039(17) 0.18397(14) 0.51065(11) 0.1377(8) Uani 1 1 d . . .
Cl13 Cl -0.22644(15) 0.15441(12) 0.34983(10) 0.1244(7) Uani 1 1 d . . .
C2 C 0.6457(4) -0.2025(3) 0.5593(3) 0.0814(15) Uani 1 1 d . . .
H2A H 0.5996 -0.2347 0.5771 0.098 Uiso 1 1 calc R . .
Cl21 Cl 0.59457(18) -0.13128(14) 0.49680(13) 0.1472(8) Uani 1 1 d . . .
Cl22 Cl 0.70986(19) -0.15951(15) 0.63700(13) 0.1649(10) Uani 1 1 d . . .
Cl23 Cl 0.70977(14) -0.26551(11) 0.51132(10) 0.1165(6) Uani 1 1 d . . .

loop_
_atom_site_aniso_label
_atom_site_aniso_U_11
_atom_site_aniso_U_22
_atom_site_aniso_U_33
_atom_site_aniso_U_23
_atom_site_aniso_U_13
_atom_site_aniso_U_12
Co 0.0435(3) 0.0465(3) 0.0388(3) -0.0006(2) 0.0076(2) 0.0053(2)
N11 0.043(2) 0.067(2) 0.069(2) -0.0059(18) 0.0077(16) -0.0039(16)
N12 0.0469(18) 0.0505(19) 0.0457(16) -0.0031(14) 0.0075(14) 0.0008(15)
N21 0.0532(19) 0.0520(19) 0.0384(14) -0.0020(13) 0.0111(13) 0.0073(15)
N22 0.0439(17) 0.0452(17) 0.0359(13) 0.0015(12) 0.0069(12) 0.0031(13)
N31 0.0519(19) 0.0512(19) 0.0454(16) 0.0029(14) 0.0083(14) 0.0087(15)
N32 0.0485(18) 0.0434(16) 0.0362(13) -0.0016(12) 0.0087(12) 0.0037(13)
C11 0.047(2) 0.056(2) 0.0440(18) 0.0001(17) 0.0059(16) -0.0005(18)
C12 0.055(3) 0.075(3) 0.069(3) -0.010(2) 0.006(2) -0.016(2)
C13 0.063(3) 0.048(2) 0.053(2) -0.0060(18) 0.0068(19) -0.0053(19)
C14 0.043(3) 0.103(4) 0.129(5) 0.002(4) 0.016(3) 0.003(3)
C15 0.133(7) 0.273(13) 0.145(8) 0.023(8) -0.010(6) 0.122(8)
C16 0.113(6) 0.181(9) 0.275(13) 0.044(9) 0.105(8) 0.058(6)
C17 0.077(3) 0.055(3) 0.070(3) -0.009(2) 0.019(2) -0.008(2)
C18 0.099(4) 0.065(3) 0.106(4) -0.009(3) 0.004(3) 0.009(3)
C19 0.117(5) 0.068(4) 0.110(4) -0.023(3) 0.009(4) -0.012(3)
C21 0.048(2) 0.048(2) 0.0366(16) 0.0002(15) 0.0067(15) -0.0011(17)
C22 0.060(3) 0.061(2) 0.0372(17) -0.0035(17) 0.0018(17) 0.0037(19)
C23 0.049(2) 0.050(2) 0.0371(17) 0.0046(15) 0.0048(15) 0.0005(17)
C24 0.063(3) 0.066(3) 0.049(2) -0.0092(19) 0.0174(19) 0.010(2)
C25 0.132(6) 0.100(5) 0.195(8) -0.002(5) 0.116(6) 0.008(4)
C26 0.089(4) 0.094(4) 0.176(7) -0.075(5) 0.015(4) 0.011(3)
C27 0.049(2) 0.062(3) 0.0441(19) 0.0059(17) 0.0033(16) 0.0078(18)
C28 0.072(3) 0.076(3) 0.070(3) -0.003(2) -0.019(2) -0.001(3)
C29 0.074(3) 0.060(3) 0.079(3) 0.007(2) -0.004(2) 0.009(2)
C31 0.048(2) 0.044(2) 0.0344(16) 0.0013(14) 0.0048(15) 0.0038(16)
C32 0.065(3) 0.058(2) 0.0402(18) 0.0044(17) 0.0137(18) 0.002(2)
C33 0.054(2) 0.048(2) 0.0379(16) 0.0009(15) 0.0106(16) 0.0014(17)
C34 0.062(3) 0.060(3) 0.054(2) 0.0087(19) 0.0104(19) 0.019(2)
C35 0.070(4) 0.113(5) 0.113(5) -0.011(4) -0.023(3) 0.019(3)
C36 0.086(4) 0.064(3) 0.132(5) 0.005(3) 0.020(4) 0.017(3)
C37 0.067(3) 0.054(2) 0.049(2) 0.0012(18) 0.0209(19) 0.007(2)
C38 0.065(3) 0.090(4) 0.079(3) -0.004(3) 0.026(3) 0.009(3)
C39 0.102(4) 0.099(4) 0.054(2) 0.004(2) 0.034(3) 0.017(3)
P 0.0433(5) 0.0520(6) 0.0388(4) -0.0011(4) 0.0065(4) 0.0076(4)
Cl1 0.0738(8) 0.0670(7) 0.0741(7) 0.0032(6) 0.0185(6) 0.0183(6)
O11 0.069(2) 0.107(3) 0.0707(19) 0.0016(19) 0.0086(16) 0.035(2)
O12 0.144(4) 0.078(3) 0.149(4) 0.028(3) 0.054(3) 0.043(3)
O13 0.082(2) 0.104(3) 0.119(3) 0.007(2) 0.051(2) 0.015(2)
O14 0.085(3) 0.111(3) 0.081(2) -0.009(2) 0.008(2) 0.003(2)
Cl2 0.0873(11) 0.1138(12) 0.0999(11) 0.0258(9) 0.0299(9) 0.0333(9)
O21 0.320(13) 0.346(14) 0.393(15) -0.023(12) 0.124(12) 0.242(12)
O22 0.142(6) 0.400(14) 0.294(11) 0.188(11) 0.048(6) -0.047(7)
O23 0.120(5) 0.353(11) 0.135(5) -0.028(6) -0.009(4) 0.087(6)
O24 0.104(4) 0.106(3) 0.138(4) 0.002(3) 0.015(3) 0.000(3)
C1 0.115(5) 0.099(4) 0.080(3) 0.015(3) 0.040(3) 0.015(3)
Cl11 0.251(3) 0.151(2) 0.1298(16) -0.0068(15) 0.0674(18) -0.083(2)
Cl12 0.178(2) 0.1432(17) 0.0889(11) 0.0029(11) 0.0154(12) -0.0317(15)
Cl13 0.1431(16) 0.1519(17) 0.0890(10) 0.0172(10) 0.0501(11) 0.0285(12)
C2 0.094(4) 0.090(4) 0.061(3) -0.010(3) 0.016(3) -0.022(3)
Cl21 0.173(2) 0.1368(17) 0.1272(15) 0.0192(13) 0.0138(14) 0.0383(15)
Cl22 0.198(3) 0.175(2) 0.1050(13) -0.0631(14) -0.0206(14) -0.0191(17)
Cl23 0.1424(16) 0.1107(13) 0.1012(11) -0.0171(10) 0.0346(11) 0.0124(11)

loop_
_atom_type_symbol
_atom_type_description
_atom_type_scat_dispersion_real
_atom_type_scat_dispersion_imag
_atom_type_scat_source
C C 0.0033 0.0016 'International Tables Vol C Tables 4.2.6.8 and 6.1.1.4'
H H 0.0000 0.0000 'International Tables Vol C Tables 4.2.6.8 and 6.1.1.4'
N N 0.0061 0.0033 'International Tables Vol C Tables 4.2.6.8 and 6.1.1.4'
O O 0.0106 0.0060 'International Tables Vol C Tables 4.2.6.8 and 6.1.1.4'
P P 0.1023 0.0942 'International Tables Vol C Tables 4.2.6.8 and 6.1.1.4'
Cl Cl 0.1484 0.1585 'International Tables Vol C Tables 4.2.6.8 and 6.1.1.4'
Co Co 0.3494 0.9721 'International Tables Vol C Tables 4.2.6.8 and 6.1.1.4'

loop_
_geom_angle_atom_site_label_1
_geom_angle_atom_site_label_2
_geom_angle_atom_site_label_3
_geom_angle
_geom_angle_site_symmetry_1
_geom_angle_site_symmetry_3
_geom_angle_publ_flag
O11 Co N32 121.41(14) . . ?
O11 Co N12 135.97(16) . . ?
N32 Co N12 96.77(12) . . ?
O11 Co N22 101.71(13) . . ?
N32 Co N22 96.92(11) . . ?
N12 Co N22 93.79(12) . . ?
O11 Co O14 59.42(14) . . ?
N32 Co O14 98.76(12) . . ?
N12 Co O14 96.47(13) . . ?
N22 Co O14 160.08(12) . . ?
C11 N11 C12 106.9(4) . . ?
C11 N11 C14 125.9(4) . . ?
C12 N11 C14 127.2(4) . . ?
C11 N12 C13 107.3(3) . . ?
C11 N12 Co 114.0(3) . . ?
C13 N12 Co 138.4(3) . . ?
C21 N21 C22 107.2(3) . . ?
C21 N21 C24 126.9(3) . . ?
C22 N21 C24 125.8(3) . . ?
C21 N22 C23 106.6(3) . . ?
C21 N22 Co 114.8(2) . . ?
C23 N22 Co 138.6(3) . . ?
C31 N31 C32 107.1(3) . . ?
C31 N31 C34 127.6(3) . . ?
C32 N31 C34 125.3(3) . . ?
C31 N32 C33 106.7(3) . . ?
C31 N32 Co 114.8(2) . . ?
C33 N32 Co 138.2(2) . . ?
N12 C11 N11 109.8(3) . . ?
N12 C11 P 126.7(3) . . ?
N11 C11 P 123.4(3) . . ?
C13 C12 N11 108.4(4) . . ?
C12 C13 N12 107.6(4) . . ?
C12 C13 C17 130.0(4) . . ?
N12 C13 C17 122.3(4) . . ?
C15 C14 C16 122.0(7) . . ?
C15 C14 N11 112.3(6) . . ?
C16 C14 N11 110.7(6) . . ?
C13 C17 C18 110.9(4) . . ?
C13 C17 C19 110.5(4) . . ?
C18 C17 C19 109.2(4) . . ?
N21 C21 N22 110.4(3) . . ?
N21 C21 P 124.0(3) . . ?
N22 C21 P 125.5(3) . . ?
C23 C22 N21 107.0(3) . . ?
C22 C23 N22 108.7(3) . . ?
C22 C23 C27 129.1(3) . . ?
N22 C23 C27 122.0(3) . . ?
N21 C24 C26 111.0(4) . . ?
N21 C24 C25 110.5(4) . . ?
C26 C24 C25 115.4(5) . . ?
C23 C27 C29 110.4(3) . . ?
C23 C27 C28 111.7(4) . . ?
C29 C27 C28 111.4(4) . . ?
N32 C31 N31 110.6(3) . . ?
N32 C31 P 126.0(3) . . ?
N31 C31 P 123.3(3) . . ?
C33 C32 N31 108.0(3) . . ?
C32 C33 N32 107.5(3) . . ?
C32 C33 C37 129.9(3) . . ?
N32 C33 C37 122.6(3) . . ?
N31 C34 C36 110.5(4) . . ?
N31 C34 C35 110.2(4) . . ?
C36 C34 C35 113.3(5) . . ?
C33 C37 C39 111.4(4) . . ?
C33 C37 C38 109.7(3) . . ?
C39 C37 C38 110.5(4) . . ?
C11 P C21 97.21(17) . . ?
C11 P C31 96.98(17) . . ?
C21 P C31 98.87(16) . . ?
O12 Cl1 O13 111.3(3) . . ?
O12 Cl1 O14 111.4(3) . . ?
O13 Cl1 O14 110.1(3) . . ?
O12 Cl1 O11 108.9(3) . . ?
O13 Cl1 O11 110.9(2) . . ?
O14 Cl1 O11 103.9(2) . . ?
Cl1 O11 Co 109.40(19) . . ?
Cl1 O14 Co 87.24(17) . . ?
O21 Cl2 O22 117.5(8) . . ?
O21 Cl2 O23 104.9(7) . . ?
O22 Cl2 O23 111.5(7) . . ?
O21 Cl2 O24 111.2(7) . . ?
O22 Cl2 O24 107.0(4) . . ?
O23 Cl2 O24 103.8(4) . . ?
Cl11 C1 Cl13 109.4(4) . . ?
Cl11 C1 Cl12 110.4(3) . . ?
Cl13 C1 Cl12 110.2(4) . . ?
Cl22 C2 Cl21 110.9(3) . . ?
Cl22 C2 Cl23 110.8(3) . . ?
Cl21 C2 Cl23 109.6(3) . . ?

loop_
_geom_bond_atom_site_label_1
_geom_bond_atom_site_label_2
_geom_bond_distance
_geom_bond_site_symmetry_2
_geom_bond_publ_flag
Co O11 1.999(3) . ?
Co N32 2.023(3) . ?
Co N12 2.024(3) . ?
Co N22 2.033(3) . ?
Co O14 2.502(4) . ?
N11 C11 1.358(5) . ?
N11 C12 1.369(6) . ?
N11 C14 1.493(6) . ?
N12 C11 1.343(5) . ?
N12 C13 1.379(5) . ?
N21 C21 1.342(4) . ?
N21 C22 1.389(5) . ?
N21 C24 1.482(5) . ?
N22 C21 1.350(5) . ?
N22 C23 1.375(4) . ?
N31 C31 1.345(4) . ?
N31 C32 1.372(5) . ?
N31 C34 1.480(5) . ?
N32 C31 1.339(5) . ?
N32 C33 1.391(4) . ?
C11 P 1.821(4) . ?
C12 C13 1.360(6) . ?
C13 C17 1.499(6) . ?
C14 C15 1.421(10) . ?
C14 C16 1.463(11) . ?
C17 C18 1.528(7) . ?
C17 C19 1.543(7) . ?
C21 P 1.822(4) . ?
C22 C23 1.363(5) . ?
C23 C27 1.508(5) . ?
C24 C26 1.489(7) . ?
C24 C25 1.500(8) . ?
C27 C29 1.517(6) . ?
C27 C28 1.523(6) . ?
C31 P 1.828(4) . ?
C32 C33 1.364(5) . ?
C33 C37 1.494(5) . ?
C34 C36 1.497(7) . ?
C34 C35 1.506(7) . ?
C37 C39 1.533(6) . ?
C37 C38 1.538(7) . ?
Cl1 O12 1.410(4) . ?
Cl1 O13 1.424(4) . ?
Cl1 O14 1.443(4) . ?
Cl1 O11 1.443(4) . ?
Cl2 O21 1.303(9) . ?
Cl2 O22 1.335(7) . ?
Cl2 O23 1.416(7) . ?
Cl2 O24 1.425(5) . ?
C1 Cl11 1.742(6) . ?
C1 Cl13 1.746(6) . ?
C1 Cl12 1.748(7) . ?
C2 Cl22 1.714(5) . ?
C2 Cl21 1.733(6) . ?
C2 Cl23 1.770(6) . ?
